data_4509996
loop_
_publ_author_name
'Katagiri, Kosuke'
'Sakai, Takahiro'
'Hishikawa, Maiko'
'Masu, Hyuma'
'Tominaga, Masahide'
'Yamaguchi, Kentaro'
'Azumaya, Isao'

_publ_section_title
;
 Synthesis, Structure, and Thermal Stability of Silver(I) Coordination
 Polymers with Bis(pyridyl) Ligands Linked by an Aromatic Sulfonamide:
 One-Dimensional-Straight Chain, One-Dimensional-Columnar with Helical
 Components, and Two-Dimensional-Layer Network Structures
;
_journal_issue 1
_journal_name_full 'Crystal Growth &amp; Design'
_journal_page_first 199
_journal_paper_doi 10.1021/cg4013944
_journal_volume 14
_journal_year 2014
_chemical_formula_sum 'C24 H21 N3 O2 S'
_chemical_formula_weight 415.50
_chemical_name_systematic
; 
 ? 
;
_space_group_IT_number 15
_symmetry_cell_setting monoclinic
_symmetry_space_group_name_Hall '-C 2yc'
_symmetry_space_group_name_H-M 'C 1 2/c 1'
_atom_sites_solution_hydrogens geom
_atom_sites_solution_primary direct
_atom_sites_solution_secondary difmap
_audit_creation_method SHELXL-97
_cell_angle_alpha 90.00
_cell_angle_beta 115.589(2)
_cell_angle_gamma 90.00
_cell_formula_units_Z 8
_cell_length_a 18.845(3)
_cell_length_b 18.777(3)
_cell_length_c 12.6102(19)
_cell_measurement_reflns_used 1635
_cell_measurement_temperature 120
_cell_measurement_theta_max 25.48
_cell_measurement_theta_min 2.77
_cell_volume 4024.5(11)
_computing_cell_refinement 'APEX2 (Bruker AXS, 2006)'
_computing_data_collection 'APEX2 (Bruker AXS, 2006)'
_computing_data_reduction 'SAINT (Bruker AXS, 2004)'
_computing_molecular_graphics 'XSHEL (Bruker AXS,2002)'
_computing_publication_material 'XCIF (Bruker AXS, 2001)'
_computing_structure_refinement 'SHELXL-97 (Sheldrick, 1997)'
_computing_structure_solution 'SHELXS-97 (Sheldrick, 1997)'
_diffrn_ambient_temperature 120
_diffrn_detector_area_resol_mean 8.333
_diffrn_measured_fraction_theta_full 0.998
_diffrn_measured_fraction_theta_max 0.903
_diffrn_measurement_device_type 'Bruker APEXII CCD area detector'
_diffrn_measurement_method 'phi and omega scans'
_diffrn_radiation_monochromator graphite
_diffrn_radiation_source 'sealed tube'
_diffrn_radiation_type MoK\a
_diffrn_radiation_wavelength 0.71073
_diffrn_reflns_av_R_equivalents 0.0358
_diffrn_reflns_av_sigmaI/netI 0.0529
_diffrn_reflns_limit_h_max 24
_diffrn_reflns_limit_h_min -23
_diffrn_reflns_limit_k_max 23
_diffrn_reflns_limit_k_min -19
_diffrn_reflns_limit_l_max 15
_diffrn_reflns_limit_l_min -15
_diffrn_reflns_number 9893
_diffrn_reflns_theta_full 25.00
_diffrn_reflns_theta_max 27.34
_diffrn_reflns_theta_min 1.62
_exptl_absorpt_coefficient_mu 0.188
_exptl_absorpt_correction_T_max 0.9634
_exptl_absorpt_correction_T_min 0.9287
_exptl_absorpt_correction_type empirical
_exptl_absorpt_process_details
;
SADABS Sheldrick 1996
;
_exptl_crystal_colour colorless
_exptl_crystal_density_diffrn 1.371
_exptl_crystal_density_method 'not measured'
_exptl_crystal_description prismatic
_exptl_crystal_F_000 1744
_exptl_crystal_size_max 0.40
_exptl_crystal_size_mid 0.35
_exptl_crystal_size_min 0.20
_refine_diff_density_max 0.222
_refine_diff_density_min -0.400
_refine_diff_density_rms 0.054
_refine_ls_extinction_method none
_refine_ls_goodness_of_fit_ref 1.059
_refine_ls_hydrogen_treatment constr
_refine_ls_matrix_type full
_refine_ls_number_parameters 272
_refine_ls_number_reflns 4121
_refine_ls_number_restraints 0
_refine_ls_restrained_S_all 1.059
_refine_ls_R_factor_all 0.0746
_refine_ls_R_factor_gt 0.0465
_refine_ls_shift/su_max 0.000
_refine_ls_shift/su_mean 0.000
_refine_ls_structure_factor_coef Fsqd
_refine_ls_weighting_details 'calc w=1/[\s^2^(Fo^2^)+(0.0562P)^2^+0.0000P] where P=(Fo^2^+2Fc^2^)/3'
_refine_ls_weighting_scheme calc
_refine_ls_wR_factor_gt 0.1071
_refine_ls_wR_factor_ref 0.1211
_reflns_number_gt 2867
_reflns_number_total 4121
_reflns_threshold_expression >2sigma(I)
_cod_data_source_file cg4013944_si_002.cif
_cod_data_source_block a1006171kka
_cod_depositor_comments
;
The following automatic conversions were performed:

'_symmetry_cell_setting' value 'Monoclinic' changed to 'monoclinic'
according to
/usr/data/users/saulius/automatic-downloads/current/ACS/lib/dictionaries/cif_core.dic
dictionary named 'cif_core.dic' version 2.4.2 from 2011-04-26.

Automatic conversion script
Id: cif_fix_values 2281 2013-09-26 08:29:07Z andrius 
;
_cod_original_cell_volume 4024.6(11)
_cod_original_sg_symbol_H-M 'C2/c  '
_cod_database_code 4509996

loop_
_symmetry_equiv_pos_as_xyz
'x, y, z'
'-x, y, -z+1/2'
'x+1/2, y+1/2, z'
'-x+1/2, y+1/2, -z+1/2'
'-x, -y, -z'
'x, -y, z-1/2'
'-x+1/2, -y+1/2, -z'
'x+1/2, -y+1/2, z-1/2'

loop_
_atom_site_label
_atom_site_type_symbol
_atom_site_fract_x
_atom_site_fract_y
_atom_site_fract_z
_atom_site_U_iso_or_equiv
_atom_site_adp_type
_atom_site_occupancy
_atom_site_symmetry_multiplicity
_atom_site_calc_flag
_atom_site_refinement_flags
S1 S 0.13171(3) 0.11762(3) 0.03112(5) 0.03068(17) Uani 1 1 d .
O1 O 0.08987(8) 0.07233(8) 0.07536(14) 0.0352(4) Uani 1 1 d .
O2 O 0.11055(9) 0.19124(8) 0.00877(14) 0.0424(4) Uani 1 1 d .
N2 N 0.63657(10) 0.08087(9) 0.52329(15) 0.0289(4) Uani 1 1 d .
N1 N 0.12400(10) 0.08307(9) -0.09329(15) 0.0280(4) Uani 1 1 d .
N3 N 0.12278(12) -0.37042(10) -0.16083(18) 0.0411(5) Uani 1 1 d .
C4 C 0.39105(11) 0.10196(11) 0.28372(17) 0.0221(4) Uani 1 1 d .
C17 C 0.19463(12) -0.02730(11) -0.09622(18) 0.0277(5) Uani 1 1 d .
H17 H 0.2387 0.0000 -0.0901 0.033 Uiso 1 1 calc R
C9 C 0.59344(12) 0.02595(11) 0.46019(18) 0.0276(5) Uani 1 1 d .
H9 H 0.6189 -0.0188 0.4687 0.033 Uiso 1 1 calc R
C6 C 0.28037(12) 0.17236(11) 0.15323(18) 0.0283(5) Uani 1 1 d .
H6 H 0.2595 0.2166 0.1165 0.034 Uiso 1 1 calc R
C15 C 0.13212(12) -0.14207(11) -0.11207(18) 0.0260(5) Uani 1 1 d .
C18 C 0.13141(12) -0.22068(11) -0.12503(18) 0.0275(5) Uani 1 1 d .
C11 C 0.52039(12) 0.15314(11) 0.42887(18) 0.0262(5) Uani 1 1 d .
H11 H 0.4972 0.1990 0.4193 0.031 Uiso 1 1 calc R
C8 C 0.51476(12) 0.03002(11) 0.38381(18) 0.0252(5) Uani 1 1 d .
H8 H 0.4871 -0.0113 0.3434 0.030 Uiso 1 1 calc R
C3 C 0.34156(12) 0.04262(11) 0.25802(18) 0.0262(5) Uani 1 1 d .
H3 H 0.3625 -0.0019 0.2934 0.031 Uiso 1 1 calc R
C1 C 0.23200(11) 0.11291(11) 0.12972(18) 0.0249(5) Uani 1 1 d .
C2 C 0.26284(12) 0.04789(11) 0.18205(18) 0.0265(5) Uani 1 1 d .
H2 H 0.2298 0.0072 0.1655 0.032 Uiso 1 1 calc R
C14 C 0.06711(12) -0.10716(11) -0.11161(18) 0.0261(5) Uani 1 1 d .
H14 H 0.0235 -0.1343 -0.1155 0.031 Uiso 1 1 calc R
C5 C 0.35923(11) 0.16657(11) 0.23073(18) 0.0268(5) Uani 1 1 d .
H5 H 0.3921 0.2074 0.2479 0.032 Uiso 1 1 calc R
C7 C 0.47601(11) 0.09543(11) 0.36634(17) 0.0229(5) Uani 1 1 d .
C12 C 0.12836(11) 0.00626(11) -0.09790(18) 0.0254(5) Uani 1 1 d .
C13 C 0.06480(12) -0.03367(11) -0.10554(18) 0.0275(5) Uani 1 1 d .
H13 H 0.0196 -0.0107 -0.1066 0.033 Uiso 1 1 calc R
C16 C 0.19597(12) -0.10090(11) -0.10358(18) 0.0285(5) Uani 1 1 d .
H16 H 0.2412 -0.1237 -0.1028 0.034 Uiso 1 1 calc R
C10 C 0.59891(12) 0.14313(11) 0.50544(18) 0.0280(5) Uani 1 1 d .
H10 H 0.6279 0.1833 0.5481 0.034 Uiso 1 1 calc R
C22 C 0.17671(13) -0.25592(12) -0.1711(2) 0.0337(5) Uani 1 1 d .
H22 H 0.2118 -0.2298 -0.1923 0.040 Uiso 1 1 calc R
C21 C 0.17062(14) -0.32881(13) -0.1862(2) 0.0377(6) Uani 1 1 d .
H21 H 0.2030 -0.3510 -0.2169 0.045 Uiso 1 1 calc R
C24 C 0.11111(14) 0.11386(13) -0.2908(2) 0.0418(6) Uani 1 1 d .
H24A H 0.1124 0.0633 -0.3090 0.063 Uiso 1 1 calc R
H24B H 0.1344 0.1420 -0.3332 0.063 Uiso 1 1 calc R
H24C H 0.0565 0.1288 -0.3151 0.063 Uiso 1 1 calc R
C23 C 0.15733(12) 0.12543(12) -0.16037(19) 0.0339(5) Uani 1 1 d .
H23A H 0.2128 0.1114 -0.1362 0.041 Uiso 1 1 calc R
H23B H 0.1564 0.1766 -0.1421 0.041 Uiso 1 1 calc R
C20 C 0.08038(15) -0.33605(13) -0.1149(2) 0.0457(7) Uani 1 1 d .
H20 H 0.0459 -0.3636 -0.0943 0.055 Uiso 1 1 calc R
C19 C 0.08284(14) -0.26407(12) -0.0953(2) 0.0409(6) Uani 1 1 d .
H19 H 0.0513 -0.2437 -0.0613 0.049 Uiso 1 1 calc R

loop_
_atom_site_aniso_label
_atom_site_aniso_U_11
_atom_site_aniso_U_22
_atom_site_aniso_U_33
_atom_site_aniso_U_23
_atom_site_aniso_U_13
_atom_site_aniso_U_12
S1 0.0227(3) 0.0227(3) 0.0411(4) -0.0046(2) 0.0086(2) 0.0008(2)
O1 0.0260(8) 0.0362(9) 0.0463(10) -0.0097(7) 0.0184(7) -0.0066(7)
O2 0.0305(8) 0.0227(9) 0.0581(11) -0.0056(8) 0.0042(8) 0.0054(7)
N2 0.0287(10) 0.0270(10) 0.0291(10) 0.0009(8) 0.0108(8) -0.0005(8)
N1 0.0249(9) 0.0214(10) 0.0310(10) 0.0008(8) 0.0056(8) -0.0018(8)
N3 0.0567(13) 0.0250(11) 0.0480(13) -0.0015(9) 0.0287(11) 0.0018(10)
C4 0.0237(10) 0.0237(11) 0.0225(11) -0.0017(9) 0.0133(9) 0.0011(9)
C17 0.0229(10) 0.0263(12) 0.0315(12) 0.0001(9) 0.0095(9) -0.0044(9)
C9 0.0297(11) 0.0245(12) 0.0286(12) 0.0021(9) 0.0126(10) 0.0046(9)
C6 0.0289(11) 0.0189(11) 0.0347(12) 0.0015(9) 0.0115(10) 0.0007(9)
C15 0.0280(11) 0.0235(12) 0.0255(11) -0.0001(9) 0.0106(9) -0.0025(9)
C18 0.0309(11) 0.0235(12) 0.0260(12) 0.0028(9) 0.0103(10) 0.0019(9)
C11 0.0295(11) 0.0186(11) 0.0304(12) 0.0007(9) 0.0128(10) 0.0036(9)
C8 0.0281(11) 0.0208(11) 0.0269(12) -0.0009(9) 0.0122(9) -0.0012(9)
C3 0.0297(11) 0.0208(11) 0.0283(12) 0.0012(9) 0.0128(10) 0.0001(9)
C1 0.0226(10) 0.0228(11) 0.0285(12) -0.0029(9) 0.0101(9) 0.0006(9)
C2 0.0287(11) 0.0220(11) 0.0299(12) -0.0027(9) 0.0136(10) -0.0047(9)
C14 0.0229(10) 0.0243(12) 0.0308(12) -0.0003(9) 0.0113(9) -0.0041(9)
C5 0.0247(11) 0.0207(11) 0.0317(12) -0.0020(9) 0.0092(10) -0.0035(9)
C7 0.0260(10) 0.0228(11) 0.0231(11) 0.0016(9) 0.0135(9) 0.0007(9)
C12 0.0243(10) 0.0195(11) 0.0268(12) -0.0010(9) 0.0058(9) -0.0040(9)
C13 0.0211(10) 0.0263(12) 0.0334(12) -0.0010(9) 0.0102(9) 0.0007(9)
C16 0.0251(11) 0.0278(12) 0.0330(12) 0.0014(10) 0.0130(10) 0.0014(9)
C10 0.0287(11) 0.0228(12) 0.0293(12) 0.0003(9) 0.0094(10) -0.0020(9)
C22 0.0409(13) 0.0260(12) 0.0413(14) 0.0002(10) 0.0245(12) 0.0001(10)
C21 0.0472(14) 0.0310(13) 0.0410(14) 0.0027(11) 0.0249(12) 0.0067(11)
C24 0.0361(13) 0.0421(15) 0.0405(15) 0.0076(12) 0.0100(11) -0.0055(12)
C23 0.0273(11) 0.0260(12) 0.0403(14) 0.0073(10) 0.0069(10) -0.0030(10)
C20 0.0606(17) 0.0234(13) 0.0674(18) 0.0011(12) 0.0412(15) -0.0049(12)
C19 0.0522(15) 0.0282(13) 0.0565(17) 0.0005(12) 0.0369(14) -0.0003(12)

loop_
_atom_type_symbol
_atom_type_description
_atom_type_scat_dispersion_real
_atom_type_scat_dispersion_imag
_atom_type_scat_source
C C 0.0033 0.0016 'International Tables Vol C Tables 4.2.6.8 and 6.1.1.4'
H H 0.0000 0.0000 'International Tables Vol C Tables 4.2.6.8 and 6.1.1.4'
N N 0.0061 0.0033 'International Tables Vol C Tables 4.2.6.8 and 6.1.1.4'
O O 0.0106 0.0060 'International Tables Vol C Tables 4.2.6.8 and 6.1.1.4'
S S 0.1246 0.1234 'International Tables Vol C Tables 4.2.6.8 and 6.1.1.4'

loop_
_geom_angle_atom_site_label_1
_geom_angle_atom_site_label_2
_geom_angle_atom_site_label_3
_geom_angle
O1 S1 O2 119.88(10)
O1 S1 N1 107.56(9)
O2 S1 N1 106.89(9)
O1 S1 C1 107.46(10)
O2 S1 C1 108.07(9)
N1 S1 C1 106.23(9)
C10 N2 C9 115.55(17)
C12 N1 C23 117.77(17)
C12 N1 S1 116.63(14)
C23 N1 S1 116.58(14)
C21 N3 C20 114.4(2)
C5 C4 C3 118.55(18)
C5 C4 C7 121.19(18)
C3 C4 C7 120.25(18)
C16 C17 C12 119.53(19)
C16 C17 H17 120.2
C12 C17 H17 120.2
N2 C9 C8 124.45(19)
N2 C9 H9 117.8
C8 C9 H9 117.8
C5 C6 C1 119.48(19)
C5 C6 H6 120.3
C1 C6 H6 120.3
C14 C15 C16 118.06(19)
C14 C15 C18 120.17(18)
C16 C15 C18 121.74(19)
C22 C18 C19 115.3(2)
C22 C18 C15 122.76(19)
C19 C18 C15 121.88(19)
C10 C11 C7 119.33(19)
C10 C11 H11 120.3
C7 C11 H11 120.3
C9 C8 C7 119.37(19)
C9 C8 H8 120.3
C7 C8 H8 120.3
C2 C3 C4 120.9(2)
C2 C3 H3 119.5
C4 C3 H3 119.5
C6 C1 C2 120.20(18)
C6 C1 S1 121.05(16)
C2 C1 S1 118.73(15)
C3 C2 C1 119.77(19)
C3 C2 H2 120.1
C1 C2 H2 120.1
C13 C14 C15 121.25(19)
C13 C14 H14 119.4
C15 C14 H14 119.4
C6 C5 C4 121.07(19)
C6 C5 H5 119.5
C4 C5 H5 119.5
C11 C7 C8 116.82(18)
C11 C7 C4 122.31(18)
C8 C7 C4 120.87(19)
C13 C12 C17 120.1(2)
C13 C12 N1 118.78(18)
C17 C12 N1 121.14(18)
C12 C13 C14 119.89(19)
C12 C13 H13 120.1
C14 C13 H13 120.1
C17 C16 C15 121.18(19)
C17 C16 H16 119.4
C15 C16 H16 119.4
N2 C10 C11 124.4(2)
N2 C10 H10 117.8
C11 C10 H10 117.8
C21 C22 C18 120.0(2)
C21 C22 H22 120.0
C18 C22 H22 120.0
N3 C21 C22 125.0(2)
N3 C21 H21 117.5
C22 C21 H21 117.5
C23 C24 H24A 109.5
C23 C24 H24B 109.5
H24A C24 H24B 109.5
C23 C24 H24C 109.5
H24A C24 H24C 109.5
H24B C24 H24C 109.5
N1 C23 C24 110.94(18)
N1 C23 H23A 109.5
C24 C23 H23A 109.5
N1 C23 H23B 109.5
C24 C23 H23B 109.5
H23A C23 H23B 108.0
N3 C20 C19 125.0(2)
N3 C20 H20 117.5
C19 C20 H20 117.5
C20 C19 C18 120.2(2)
C20 C19 H19 119.9
C18 C19 H19 119.9

loop_
_geom_bond_atom_site_label_1
_geom_bond_atom_site_label_2
_geom_bond_distance
S1 O1 1.4269(16)
S1 O2 1.4324(16)
S1 N1 1.6451(18)
S1 C1 1.760(2)
N2 C10 1.335(3)
N2 C9 1.341(3)
N1 C12 1.447(3)
N1 C23 1.484(3)
N3 C21 1.332(3)
N3 C20 1.338(3)
C4 C5 1.390(3)
C4 C3 1.398(3)
C4 C7 1.491(3)
C17 C16 1.386(3)
C17 C12 1.391(3)
C17 H17 0.9500
C9 C8 1.378(3)
C9 H9 0.9500
C6 C5 1.386(3)
C6 C1 1.390(3)
C6 H6 0.9500
C15 C14 1.392(3)
C15 C16 1.395(3)
C15 C18 1.484(3)
C18 C22 1.391(3)
C18 C19 1.392(3)
C11 C10 1.387(3)
C11 C7 1.388(3)
C11 H11 0.9500
C8 C7 1.397(3)
C8 H8 0.9500
C3 C2 1.379(3)
C3 H3 0.9500
C1 C2 1.390(3)
C2 H2 0.9500
C14 C13 1.384(3)
C14 H14 0.9500
C5 H5 0.9500
C12 C13 1.381(3)
C13 H13 0.9500
C16 H16 0.9500
C10 H10 0.9500
C22 C21 1.380(3)
C22 H22 0.9500
C21 H21 0.9500
C24 C23 1.508(3)
C24 H24A 0.9800
C24 H24B 0.9800
C24 H24C 0.9800
C23 H23A 0.9900
C23 H23B 0.9900
C20 C19 1.371(3)
C20 H20 0.9500
C19 H19 0.9500
